data_7028818
loop_
_publ_author_name
'Hock, Sebastian J.'
'Schaper, Lars-Arne'
'P\"othig, Alexander'
'Drees, Markus'
'Herdtweck, Eberhardt'
'Hiltner, Oliver'
'Herrmann, Wolfgang A.'
'K\"uhn, Fritz E'

_publ_section_title
;
 Synthesis and characterisation of chelated cationic ReI(CO)3bis(NHC)(WCA)
 complexes.
;
_journal_issue 5
_journal_name_full 'Dalton transactions (Cambridge, England : 2003)'
_journal_page_first 2259
_journal_page_last 2271
_journal_paper_doi 10.1039/c3dt52605d
_journal_volume 43
_journal_year 2014
_chemical_compound_source 'see text'
_chemical_formula_moiety 'C16 H19 N5 O3 Re, F6 P'
_chemical_formula_sum 'C16 H19 F6 N5 O3 P Re'
_chemical_formula_weight 660.54
_space_group_IT_number 2
_symmetry_cell_setting triclinic
_symmetry_Int_Tables_number 2
_symmetry_space_group_name_Hall '-P 1'
_symmetry_space_group_name_H-M 'P -1'
_atom_sites_solution_hydrogens geom
_atom_sites_solution_primary direct
_atom_sites_solution_secondary difmap
_cell_angle_alpha 98.234(2)
_cell_angle_beta 98.282(2)
_cell_angle_gamma 90.816(2)
_cell_formula_units_Z 4
_cell_length_a 11.6963(4)
_cell_length_b 12.6367(4)
_cell_length_c 15.3154(5)
_cell_measurement_reflns_used 9586
_cell_measurement_temperature 100
_cell_measurement_theta_max 25.3530
_cell_measurement_theta_min 2.3561
_cell_volume 2215.55(13)
_computing_cell_refinement 'SAINT (Bruker, 2008b)'
_computing_data_collection 'APEX II Control Software (Bruker, 2008a)'
_computing_data_reduction 'SAINT (Bruker, 2008b)'
_computing_molecular_graphics 'PLATON (Spek, 2011)'
_computing_publication_material 'PLATON (Spek, 2011), enCIFer (Allen, 2004)'
_computing_structure_refinement 'SHELXL97 (Sheldrick, 1997), SHELXLE (Huebschle, 2011)'
_computing_structure_solution 'SHELXS97 (Sheldrick, 1997)'
_diffrn_ambient_temperature 100
_diffrn_detector ' CCD plate '
_diffrn_detector_area_resol_mean 16
_diffrn_measured_fraction_theta_full 0.993
_diffrn_measured_fraction_theta_max 0.993
_diffrn_measurement_device ' \k-geometry diffractometer '
_diffrn_measurement_device_type ' Bruker APEX-II CCD '
_diffrn_measurement_method ' phi- and omega-rotation '
_diffrn_radiation_monochromator graphite
_diffrn_radiation_probe x-ray
_diffrn_radiation_source 'rotating anode FR591'
_diffrn_radiation_type MoK\a
_diffrn_radiation_wavelength 0.71073
_diffrn_reflns_av_R_equivalents 0.0306
_diffrn_reflns_av_sigmaI/netI 0.0167
_diffrn_reflns_limit_h_max 14
_diffrn_reflns_limit_h_min -14
_diffrn_reflns_limit_k_max 15
_diffrn_reflns_limit_k_min -15
_diffrn_reflns_limit_l_max 18
_diffrn_reflns_limit_l_min -18
_diffrn_reflns_number 91463
_diffrn_reflns_reduction_process
;
;
_diffrn_reflns_theta_full 25.39
_diffrn_reflns_theta_max 25.39
_diffrn_reflns_theta_min 1.36
_exptl_absorpt_coefficient_mu 5.635
_exptl_absorpt_correction_T_max 0.794
_exptl_absorpt_correction_T_min 0.537
_exptl_absorpt_correction_type multi-scan
_exptl_absorpt_process_details 'SADABS, Bruker, 2008b'
_exptl_crystal_colour colorless
_exptl_crystal_density_diffrn 1.980
_exptl_crystal_density_method 'Not Measured'
_exptl_crystal_description plate
_exptl_crystal_F_000 1272
_exptl_crystal_size_max 0.130
_exptl_crystal_size_mid 0.090
_exptl_crystal_size_min 0.040
_refine_diff_density_max 1.724
_refine_diff_density_min -0.939
_refine_diff_density_rms 0.100
_refine_ls_extinction_method none
_refine_ls_goodness_of_fit_ref 1.037
_refine_ls_hydrogen_treatment constr
_refine_ls_matrix_type full
_refine_ls_number_parameters 583
_refine_ls_number_reflns 8099
_refine_ls_number_restraints 0
_refine_ls_restrained_S_all 1.037
_refine_ls_R_factor_all 0.0243
_refine_ls_R_factor_gt 0.0206
_refine_ls_shift/su_max 0.001
_refine_ls_shift/su_mean 0.000
_refine_ls_structure_factor_coef Fsqd
_refine_ls_weighting_details 'calc w=1/[\s^2^(Fo^2^)+(0.0175P)^2^+8.0068P] where P=(Fo^2^+2Fc^2^)/3'
_refine_ls_weighting_scheme calc
_refine_ls_wR_factor_gt 0.0464
_refine_ls_wR_factor_ref 0.0481
_reflns_number_gt 7397
_reflns_number_total 8099
_reflns_threshold_expression I>2\s(I)
_cod_data_source_file c3dt52605d.txt
_cod_data_source_block Compound_1b
_cod_depositor_comments
;
The following automatic conversions were performed:

'_symmetry_cell_setting' value 'Triclinic' changed to 'triclinic'
according to
/usr/data/users/saulius/automatic-downloads/current/RSC/lib/dictionaries/cif_core.dic
dictionary named 'cif_core.dic' version 2.4.2 from 2011-04-26.

Automatic conversion script
Id: cif_fix_values 2281 2013-09-26 08:29:07Z andrius 
;
_cod_database_code 7028818

loop_
_symmetry_equiv_pos_site_id
_symmetry_equiv_pos_as_xyz
1 x,y,z
2 -x,-y,-z

loop_
_atom_site_aniso_label
_atom_site_aniso_U_11
_atom_site_aniso_U_22
_atom_site_aniso_U_33
_atom_site_aniso_U_23
_atom_site_aniso_U_13
_atom_site_aniso_U_12
Re1 0.0129(1) 0.0106(1) 0.0124(1) 0.0036(1) 0.0021(1) -0.0001(1)
O1 0.0348(16) 0.0267(15) 0.0167(16) 0.0053(11) -0.0011(12) -0.0042(12)
O2 0.0317(15) 0.0219(14) 0.0252(16) 0.0086(11) 0.0100(12) 0.0104(12)
O3 0.0287(15) 0.0217(14) 0.0236(16) 0.0058(11) 0.0021(12) -0.0102(12)
N1 0.0147(15) 0.0130(14) 0.0172(16) 0.0040(12) 0.0039(12) 0.0004(11)
N2 0.0134(15) 0.0128(14) 0.0180(16) 0.0002(11) 0.0027(12) -0.0006(11)
N3 0.0254(17) 0.0170(16) 0.0142(17) 0.0036(12) 0.0037(13) 0.0056(13)
N4 0.0193(16) 0.0158(15) 0.0179(17) 0.0069(12) 0.0042(12) 0.0032(12)
N5 0.0131(15) 0.0146(15) 0.0174(16) 0.0073(12) 0.0015(12) -0.0001(12)
C1 0.0142(17) 0.0132(17) 0.023(2) 0.0038(14) 0.0043(15) -0.0029(14)
C2 0.0203(19) 0.0142(18) 0.0163(19) 0.0060(14) 0.0022(14) -0.0008(15)
C3 0.0207(19) 0.0194(19) 0.0134(19) 0.0062(14) 0.0070(14) 0.0026(16)
C4 0.0141(17) 0.0134(17) 0.0112(18) -0.0006(13) 0.0035(13) 0.0009(13)
C5 0.023(2) 0.0120(17) 0.024(2) 0.0027(14) 0.0100(16) -0.0020(14)
C6 0.0172(18) 0.0142(18) 0.026(2) -0.0022(15) 0.0095(15) -0.0051(14)
C7 0.0138(18) 0.0203(19) 0.029(2) 0.0054(16) -0.0046(15) 0.0028(14)
C8 0.029(2) 0.0193(19) 0.021(2) 0.0020(15) -0.0087(16) -0.0038(16)
C9 0.033(2) 0.0145(18) 0.017(2) 0.0009(14) 0.0006(16) 0.0025(15)
C10 0.0176(18) 0.0153(18) 0.0165(19) 0.0057(14) 0.0043(14) 0.0034(14)
C11 0.027(2) 0.028(2) 0.015(2) 0.0104(15) 0.0051(15) 0.0092(16)
C12 0.030(2) 0.028(2) 0.012(2) 0.0039(15) 0.0029(15) 0.0058(17)
C13 0.022(2) 0.0201(19) 0.029(2) 0.0126(16) -0.0023(16) 0.0028(15)
C14 0.034(2) 0.0162(19) 0.027(2) 0.0100(16) 0.0036(17) -0.0001(16)
C15 0.0140(18) 0.0179(18) 0.019(2) 0.0074(15) -0.0004(15) -0.0024(15)
C16 0.021(2) 0.029(2) 0.025(2) -0.0008(17) 0.0072(16) 0.0035(16)
Re2 0.0109(1) 0.0127(1) 0.0129(1) 0.0023(1) 0.0020(1) -0.0006(1)
O4 0.0271(16) 0.0468(19) 0.0227(17) 0.0033(13) -0.0069(13) -0.0106(13)
O5 0.0256(14) 0.0243(14) 0.0204(15) 0.0016(11) 0.0065(11) 0.0075(12)
O6 0.0203(14) 0.0236(15) 0.0434(19) 0.0136(13) 0.0003(12) -0.0073(12)
N6 0.0150(15) 0.0200(16) 0.0212(18) 0.0090(13) 0.0017(12) 0.0018(12)
N7 0.0131(14) 0.0122(14) 0.0151(16) 0.0036(11) 0.0026(11) -0.0010(11)
N8 0.0207(16) 0.0152(15) 0.0122(16) -0.0002(11) 0.0031(12) 0.0008(12)
N9 0.0159(15) 0.0166(15) 0.0133(16) 0.0029(11) 0.0032(12) 0.0021(12)
N10 0.0165(16) 0.0165(15) 0.0189(17) 0.0049(12) 0.0031(13) 0.0001(13)
C17 0.0142(18) 0.024(2) 0.024(2) 0.0043(16) 0.0051(16) -0.0031(15)
C18 0.0165(18) 0.0151(17) 0.0130(18) 0.0029(14) -0.0001(14) -0.0015(14)
C19 0.0149(18) 0.022(2) 0.021(2) 0.0040(15) 0.0026(15) 0.0011(15)
C20 0.0177(18) 0.0155(17) 0.0124(18) 0.0029(13) 0.0012(14) 0.0009(14)
C21 0.026(2) 0.0134(17) 0.019(2) 0.0066(14) 0.0020(15) -0.0003(15)
C22 0.0207(19) 0.0133(17) 0.0162(19) 0.0032(14) 0.0040(14) -0.0019(14)
C23 0.0119(17) 0.0169(18) 0.023(2) 0.0078(14) 0.0004(14) 0.0015(14)
C24 0.0200(19) 0.0166(18) 0.024(2) 0.0066(15) -0.0047(15) -0.0064(15)
C25 0.029(2) 0.0115(17) 0.018(2) -0.0004(14) -0.0019(15) -0.0008(15)
C26 0.0118(17) 0.0158(17) 0.0130(18) 0.0013(13) 0.0041(13) 0.0026(13)
C27 0.0163(18) 0.027(2) 0.0117(19) 0.0044(14) 0.0027(14) 0.0029(15)
C28 0.0183(18) 0.0226(19) 0.0127(19) 0.0008(14) 0.0001(14) 0.0002(15)
C29 0.015(2) 0.050(3) 0.061(3) 0.037(2) 0.002(2) 0.0063(19)
C30 0.026(2) 0.0162(18) 0.023(2) 0.0060(15) 0.0015(16) 0.0005(15)
C31 0.0189(19) 0.0183(18) 0.019(2) 0.0028(15) 0.0009(15) -0.0013(15)
C32 0.023(2) 0.036(2) 0.037(3) -0.0022(19) 0.0087(18) 0.0097(18)
P1 0.0134(5) 0.0229(5) 0.0229(5) 0.0093(4) 0.0025(4) 0.0023(4)
F1 0.0401(15) 0.0474(16) 0.0388(17) -0.0110(12) -0.0001(12) 0.0048(12)
F2 0.0428(15) 0.0253(13) 0.0355(15) 0.0000(10) 0.0007(11) 0.0012(11)
F3 0.0186(12) 0.0482(15) 0.0341(15) 0.0169(11) 0.0032(10) 0.0123(10)
F4 0.0270(13) 0.0265(12) 0.0528(17) 0.0225(11) 0.0161(11) 0.0061(10)
F5 0.0179(11) 0.0321(13) 0.0482(16) 0.0189(11) 0.0005(10) 0.0055(10)
F6 0.0260(13) 0.0641(18) 0.0374(16) 0.0334(13) 0.0015(11) -0.0067(12)
P2 0.0217(6) 0.0564(8) 0.0603(9) 0.0367(7) 0.0105(5) 0.0041(5)
F7 0.112(4) 0.205(6) 0.089(4) 0.044(4) 0.073(3) 0.056(4)
F8 0.0499(18) 0.067(2) 0.053(2) -0.0001(15) 0.0080(15) -0.0083(15)
F9 0.097(4) 0.319(9) 0.103(4) 0.109(5) 0.022(3) 0.119(5)
F10 0.114(3) 0.0413(18) 0.090(3) 0.0077(18) 0.052(2) -0.0084(19)
F11 0.094(3) 0.085(3) 0.074(3) 0.023(2) -0.015(2) 0.031(2)
F12 0.197(6) 0.168(5) 0.138(5) 0.001(4) 0.048(4) -0.148(5)

loop_
_atom_site_label
_atom_site_type_symbol
_atom_site_thermal_displace_type
_atom_site_fract_x
_atom_site_fract_y
_atom_site_fract_z
_atom_site_occupancy
_atom_site_U_iso_or_equiv
_atom_site_calc_flag
_atom_site_refinement_flags
Re1 Re Uani 0.20069(1) 0.11507(1) -0.07038(1) 1.000 0.0118(1) d .
O1 O Uani 0.1126(2) 0.1134(2) -0.27182(18) 1.000 0.0264(9) d .
O2 O Uani 0.3816(2) -0.0477(2) -0.11771(18) 1.000 0.0251(9) d .
O3 O Uani 0.0170(2) -0.0701(2) -0.10146(18) 1.000 0.0247(9) d .
N1 N Uani 0.2784(2) 0.3413(2) -0.1208(2) 1.000 0.0146(9) d .
N2 N Uani 0.4215(2) 0.2837(2) -0.0402(2) 1.000 0.0149(9) d .
N3 N Uani 0.3062(3) 0.1754(2) 0.1403(2) 1.000 0.0186(10) d .
N4 N Uani 0.2592(3) 0.0087(2) 0.1097(2) 1.000 0.0171(9) d .
N5 N Uani 0.0856(2) 0.2269(2) -0.0123(2) 1.000 0.0146(9) d .
C1 C Uani 0.1444(3) 0.1191(3) -0.1962(3) 1.000 0.0166(10) d .
C2 C Uani 0.3130(3) 0.0147(3) -0.1026(2) 1.000 0.0166(11) d .
C3 C Uani 0.0868(3) -0.0024(3) -0.0842(2) 1.000 0.0170(11) d .
C4 C Uani 0.3091(3) 0.2584(3) -0.0748(2) 1.000 0.0130(10) d .
C5 C Uani 0.3696(3) 0.4144(3) -0.1142(3) 1.000 0.0190(11) d .
C6 C Uani 0.4594(3) 0.3784(3) -0.0635(3) 1.000 0.0191(11) d .
C7 C Uani 0.4885(3) 0.2331(3) 0.0299(3) 1.000 0.0216(11) d .
C8 C Uani 0.4699(3) 0.2897(3) 0.1210(3) 1.000 0.0245(11) d .
C9 C Uani 0.3438(3) 0.2853(3) 0.1349(3) 1.000 0.0219(11) d .
C10 C Uani 0.2622(3) 0.0997(3) 0.0714(2) 1.000 0.0159(11) d .
C11 C Uani 0.2990(3) 0.0289(3) 0.1998(3) 1.000 0.0223(12) d .
C12 C Uani 0.3291(3) 0.1332(3) 0.2192(3) 1.000 0.0232(12) d .
C13 C Uani 0.1665(3) 0.3580(3) -0.1724(3) 1.000 0.0234(11) d .
C14 C Uani 0.2177(4) -0.0986(3) 0.0672(3) 1.000 0.0252(11) d .
C15 C Uani 0.0300(3) 0.2812(3) 0.0292(2) 1.000 0.0168(11) d .
C16 C Uani -0.0420(3) 0.3476(3) 0.0833(3) 1.000 0.0251(12) d .
Re2 Re Uani 0.23297(1) 0.12078(1) 0.49057(1) 1.000 0.0121(1) d .
O4 O Uani 0.0680(2) 0.0704(2) 0.31102(19) 1.000 0.0335(10) d .
O5 O Uani 0.4005(2) -0.0334(2) 0.40759(18) 1.000 0.0232(8) d .
O6 O Uani 0.0995(2) -0.0761(2) 0.5302(2) 1.000 0.0288(9) d .
N6 N Uani 0.2443(2) 0.3309(2) 0.3941(2) 1.000 0.0182(9) d .
N7 N Uani 0.4161(2) 0.2858(2) 0.43800(19) 1.000 0.0133(8) d .
N8 N Uani 0.4117(3) 0.2342(2) 0.6650(2) 1.000 0.0162(9) d .
N9 N Uani 0.3777(2) 0.0700(2) 0.67501(19) 1.000 0.0151(9) d .
N10 N Uani 0.1172(3) 0.2277(2) 0.5534(2) 1.000 0.0170(9) d .
C17 C Uani 0.1277(3) 0.0931(3) 0.3776(3) 1.000 0.0205(11) d .
C18 C Uani 0.3382(3) 0.0253(3) 0.4389(2) 1.000 0.0150(10) d .
C19 C Uani 0.1517(3) -0.0018(3) 0.5208(3) 1.000 0.0192(11) d .
C20 C Uani 0.3032(3) 0.2595(3) 0.4403(2) 1.000 0.0152(10) d .
C21 C Uani 0.3181(3) 0.3999(3) 0.3651(2) 1.000 0.0192(11) d .
C22 C Uani 0.4262(3) 0.3724(3) 0.3926(2) 1.000 0.0165(11) d .
C23 C Uani 0.5156(3) 0.2519(3) 0.4960(2) 1.000 0.0170(11) d .
C24 C Uani 0.5352(3) 0.3293(3) 0.5829(3) 1.000 0.0207(11) d .
C25 C Uani 0.4306(3) 0.3356(3) 0.6323(3) 1.000 0.0203(11) d .
C26 C Uani 0.3500(3) 0.1451(3) 0.6201(2) 1.000 0.0134(10) d .
C27 C Uani 0.4542(3) 0.1119(3) 0.7500(2) 1.000 0.0181(11) d .
C28 C Uani 0.4763(3) 0.2139(3) 0.7437(2) 1.000 0.0183(11) d .
C29 C Uani 0.1189(3) 0.3434(4) 0.3786(4) 1.000 0.0395(16) d .
C30 C Uani 0.3415(3) -0.0432(3) 0.6592(3) 1.000 0.0216(11) d .
C31 C Uani 0.0462(3) 0.2746(3) 0.5830(3) 1.000 0.0189(11) d .
C32 C Uani -0.0475(4) 0.3330(3) 0.6197(3) 1.000 0.0322(14) d .
P1 P Uani 0.22114(8) 0.58784(8) 0.15272(7) 1.000 0.0192(3) d .
F1 F Uani 0.2426(2) 0.6852(2) 0.23315(18) 1.000 0.0444(9) d .
F2 F Uani 0.1997(2) 0.49175(18) 0.07184(17) 1.000 0.0355(8) d .
F3 F Uani 0.09666(19) 0.6318(2) 0.12133(16) 1.000 0.0325(8) d .
F4 F Uani 0.27742(19) 0.65918(18) 0.09026(18) 1.000 0.0327(8) d .
F5 F Uani 0.34600(19) 0.54438(18) 0.18487(17) 1.000 0.0318(8) d .
F6 F Uani 0.1643(2) 0.5169(2) 0.21486(17) 1.000 0.0403(9) d .
P2 P Uani 0.77063(10) 0.38902(11) 0.34330(10) 1.000 0.0429(4) d .
F7 F Uani 0.8336(4) 0.3462(5) 0.2649(3) 1.000 0.127(3) d .
F8 F Uani 0.7072(3) 0.4384(3) 0.4271(2) 1.000 0.0576(11) d .
F9 F Uani 0.8580(4) 0.3385(6) 0.4070(4) 1.000 0.164(4) d .
F10 F Uani 0.6849(4) 0.2853(3) 0.3275(3) 1.000 0.0784(15) d .
F11 F Uani 0.6737(4) 0.4367(3) 0.2792(3) 1.000 0.0857(17) d .
F12 F Uani 0.8404(6) 0.4965(5) 0.3533(4) 1.000 0.169(3) d .
H5 H Uiso 0.36870 0.47800 -0.14060 1.000 0.0230 c R
H6 H Uiso 0.53430 0.41150 -0.04690 1.000 0.0230 c R
H7A H Uiso 0.57160 0.23690 0.02420 1.000 0.0260 c R
H7B H Uiso 0.46380 0.15670 0.02350 1.000 0.0260 c R
H8A H Uiso 0.49680 0.36540 0.12750 1.000 0.0290 c R
H8B H Uiso 0.51710 0.25600 0.16780 1.000 0.0290 c R
H9A H Uiso 0.33410 0.33240 0.19070 1.000 0.0260 c R
H9B H Uiso 0.29510 0.31180 0.08480 1.000 0.0260 c R
H11 H Uiso 0.30410 -0.02160 0.24050 1.000 0.0270 c R
H12 H Uiso 0.36020 0.17080 0.27610 1.000 0.0280 c R
H13A H Uiso 0.16540 0.32550 -0.23460 1.000 0.0350 c R
H13B H Uiso 0.15430 0.43490 -0.16970 1.000 0.0350 c R
H13C H Uiso 0.10490 0.32470 -0.14740 1.000 0.0350 c R
H14A H Uiso 0.13330 -0.10390 0.06270 1.000 0.0380 c R
H14B H Uiso 0.25220 -0.15160 0.10300 1.000 0.0380 c R
H14C H Uiso 0.23980 -0.11240 0.00730 1.000 0.0380 c R
H16A H Uiso -0.06040 0.31010 0.13160 1.000 0.0300 c R
H16B H Uiso -0.11380 0.36200 0.04600 1.000 0.0300 c R
H16C H Uiso -0.00030 0.41530 0.10880 1.000 0.0300 c R
H21 H Uiso 0.29640 0.45620 0.33190 1.000 0.0230 c R
H22 H Uiso 0.49590 0.40550 0.38300 1.000 0.0200 c R
H23A H Uiso 0.58530 0.25160 0.46610 1.000 0.0200 c R
H23B H Uiso 0.50070 0.17850 0.50820 1.000 0.0200 c R
H24A H Uiso 0.55430 0.40150 0.57000 1.000 0.0250 c R
H24B H Uiso 0.60230 0.30650 0.62220 1.000 0.0250 c R
H25A H Uiso 0.44350 0.39450 0.68310 1.000 0.0240 c R
H25B H Uiso 0.36110 0.35110 0.59150 1.000 0.0240 c R
H27 H Uiso 0.48520 0.07460 0.79720 1.000 0.0220 c R
H28 H Uiso 0.52650 0.26320 0.78500 1.000 0.0220 c R
H29A H Uiso 0.09870 0.40630 0.41800 1.000 0.0590 c R
H29B H Uiso 0.07950 0.27950 0.39120 1.000 0.0590 c R
H29C H Uiso 0.09460 0.35280 0.31630 1.000 0.0590 c R
H30A H Uiso 0.26280 -0.05080 0.67300 1.000 0.0330 c R
H30B H Uiso 0.39430 -0.08250 0.69750 1.000 0.0330 c R
H30C H Uiso 0.34310 -0.07210 0.59650 1.000 0.0330 c R
H32A H Uiso -0.01760 0.40320 0.65110 1.000 0.0480 c R
H32B H Uiso -0.07850 0.29240 0.66140 1.000 0.0480 c R
H32C H Uiso -0.10900 0.34260 0.57110 1.000 0.0480 c R

loop_
_atom_type_symbol
_atom_type_description
_atom_type_scat_dispersion_real
_atom_type_scat_dispersion_imag
_atom_type_scat_source
C C 0.0033 0.0016 ' International Tables Vol C Tables 4.2.6.8 and 6.1.1.4'
H H 0.0000 0.0000 ' International Tables Vol C Tables 4.2.6.8 and 6.1.1.4'
F F 0.0171 0.0103 ' International Tables Vol C Tables 4.2.6.8 and 6.1.1.4'
N N 0.0061 0.0033 ' International Tables Vol C Tables 4.2.6.8 and 6.1.1.4'
O O 0.0106 0.0060 ' International Tables Vol C Tables 4.2.6.8 and 6.1.1.4'
P P 0.1023 0.0942 ' International Tables Vol C Tables 4.2.6.8 and 6.1.1.4'
Re Re -1.0185 7.2310 ' International Tables Vol C Tables 4.2.6.8 and 6.1.1.4'

loop_
_geom_angle_atom_site_label_1
_geom_angle_atom_site_label_2
_geom_angle_atom_site_label_3
_geom_angle
_geom_angle_publ_flag
N5 Re1 C1 98.86(13) yes
N5 Re1 C2 170.83(12) yes
N5 Re1 C3 91.81(12) yes
N5 Re1 C4 85.07(11) yes
N5 Re1 C10 82.99(12) yes
C1 Re1 C2 90.31(14) yes
C1 Re1 C3 83.99(14) yes
C1 Re1 C4 86.69(14) yes
C1 Re1 C10 176.47(15) yes
C2 Re1 C3 89.34(15) yes
C2 Re1 C4 95.32(15) yes
C2 Re1 C10 87.87(13) yes
C3 Re1 C4 169.60(13) yes
C3 Re1 C10 92.96(13) yes
C4 Re1 C10 96.50(12) yes
C17 Re2 C20 87.26(14) yes
C17 Re2 C26 177.44(15) yes
C18 Re2 C19 89.12(16) yes
C18 Re2 C20 92.93(14) yes
C18 Re2 C26 90.76(13) yes
C19 Re2 C20 171.49(15) yes
C19 Re2 C26 92.97(16) yes
C20 Re2 C26 95.26(13) yes
N10 Re2 C17 93.22(14) yes
N10 Re2 C18 178.01(12) yes
N10 Re2 C19 90.35(14) yes
N10 Re2 C20 87.87(12) yes
N10 Re2 C26 87.35(12) yes
C17 Re2 C18 88.64(15) yes
C17 Re2 C19 84.54(17) yes
F1 P1 F3 89.74(13) yes
F1 P1 F4 89.81(14) yes
F1 P1 F5 89.84(13) yes
F1 P1 F6 90.19(14) yes
F2 P1 F3 89.99(13) yes
F2 P1 F4 89.64(14) yes
F2 P1 F5 90.44(13) yes
F2 P1 F6 90.36(14) yes
F1 P1 F2 179.38(15) yes
F3 P1 F4 90.03(13) yes
F3 P1 F5 179.57(15) yes
F3 P1 F6 89.66(13) yes
F4 P1 F5 90.06(13) yes
F4 P1 F6 179.68(14) yes
F5 P1 F6 90.26(13) yes
F9 P2 F10 91.8(3) yes
F7 P2 F9 90.5(3) yes
F7 P2 F10 92.9(3) yes
F7 P2 F11 91.5(3) yes
F7 P2 F12 88.9(3) yes
F8 P2 F9 89.4(3) yes
F8 P2 F10 89.3(2) yes
F8 P2 F11 88.8(2) yes
F8 P2 F12 88.9(3) yes
F9 P2 F11 176.2(3) yes
F9 P2 F12 95.1(4) yes
F10 P2 F11 84.9(2) yes
F10 P2 F12 172.9(3) yes
F11 P2 F12 88.2(3) yes
F7 P2 F8 177.8(3) yes
C4 N1 C13 128.1(3) yes
C4 N1 C5 111.5(3) yes
C5 N1 C13 120.4(3) yes
C6 N2 C7 121.4(3) yes
C4 N2 C6 112.2(3) yes
C4 N2 C7 124.9(3) yes
C9 N3 C10 126.9(3) yes
C9 N3 C12 121.0(3) yes
C10 N3 C12 111.6(3) yes
C11 N4 C14 120.7(3) yes
C10 N4 C11 111.2(3) yes
C10 N4 C14 128.1(3) yes
Re1 N5 C15 170.6(3) yes
C20 N6 C29 127.5(3) yes
C20 N6 C21 111.7(3) yes
C21 N6 C29 120.7(3) yes
C22 N7 C23 120.9(3) yes
C20 N7 C22 111.5(3) yes
C20 N7 C23 125.4(3) yes
C25 N8 C26 127.7(3) yes
C25 N8 C28 119.5(3) yes
C26 N8 C28 111.9(3) yes
C27 N9 C30 120.9(3) yes
C26 N9 C27 111.5(3) yes
C26 N9 C30 127.6(3) yes
Re2 N10 C31 171.7(3) yes
Re1 C1 O1 174.9(3) yes
Re1 C2 O2 176.4(3) yes
Re1 C3 O3 172.9(3) yes
Re1 C4 N2 130.5(3) yes
N1 C4 N2 102.9(3) yes
Re1 C4 N1 126.5(2) yes
N1 C5 C6 107.0(3) yes
N2 C6 C5 106.4(3) yes
N2 C7 C8 109.8(3) yes
C7 C8 C9 112.5(3) no
N3 C9 C8 110.7(3) yes
N3 C10 N4 103.6(3) yes
Re1 C10 N4 126.5(2) yes
Re1 C10 N3 129.8(3) yes
N4 C11 C12 107.0(4) yes
N3 C12 C11 106.6(4) yes
N5 C15 C16 178.2(4) yes
C6 C5 H5 126.00 no
N1 C5 H5 127.00 no
N2 C6 H6 127.00 no
C5 C6 H6 127.00 no
C8 C7 H7B 110.00 no
C8 C7 H7A 110.00 no
N2 C7 H7B 110.00 no
N2 C7 H7A 110.00 no
H7A C7 H7B 108.00 no
C7 C8 H8A 109.00 no
C9 C8 H8B 109.00 no
H8A C8 H8B 108.00 no
C7 C8 H8B 109.00 no
C9 C8 H8A 109.00 no
N3 C9 H9B 110.00 no
H9A C9 H9B 108.00 no
C8 C9 H9A 109.00 no
N3 C9 H9A 110.00 no
C8 C9 H9B 110.00 no
C12 C11 H11 127.00 no
N4 C11 H11 126.00 no
C11 C12 H12 127.00 no
N3 C12 H12 127.00 no
H13A C13 H13C 109.00 no
N1 C13 H13B 109.00 no
H13B C13 H13C 109.00 no
N1 C13 H13A 109.00 no
N1 C13 H13C 109.00 no
H13A C13 H13B 110.00 no
H14A C14 H14C 109.00 no
N4 C14 H14B 110.00 no
N4 C14 H14A 110.00 no
H14A C14 H14B 109.00 no
N4 C14 H14C 109.00 no
H14B C14 H14C 109.00 no
H16A C16 H16C 109.00 no
C15 C16 H16A 109.00 no
C15 C16 H16B 110.00 no
H16B C16 H16C 110.00 no
H16A C16 H16B 109.00 no
C15 C16 H16C 109.00 no
Re2 C17 O4 175.8(3) yes
Re2 C18 O5 179.1(3) yes
Re2 C19 O6 173.5(4) yes
Re2 C20 N6 128.1(2) yes
Re2 C20 N7 128.0(2) yes
N6 C20 N7 103.4(3) yes
N6 C21 C22 107.1(3) yes
N7 C22 C21 106.3(3) yes
N7 C23 C24 108.8(3) yes
C23 C24 C25 113.1(3) no
N8 C25 C24 110.2(3) yes
Re2 C26 N8 130.7(3) yes
Re2 C26 N9 126.6(2) yes
N8 C26 N9 102.8(3) yes
N9 C27 C28 107.4(3) yes
N8 C28 C27 106.5(3) yes
N10 C31 C32 178.5(4) yes
C22 C21 H21 126.00 no
N6 C21 H21 126.00 no
N7 C22 H22 127.00 no
C21 C22 H22 127.00 no
H23A C23 H23B 108.00 no
C24 C23 H23B 110.00 no
N7 C23 H23A 110.00 no
N7 C23 H23B 110.00 no
C24 C23 H23A 110.00 no
C23 C24 H24A 109.00 no
C25 C24 H24B 109.00 no
C23 C24 H24B 109.00 no
C25 C24 H24A 109.00 no
H24A C24 H24B 108.00 no
C24 C25 H25A 110.00 no
N8 C25 H25A 110.00 no
N8 C25 H25B 110.00 no
C24 C25 H25B 110.00 no
H25A C25 H25B 108.00 no
N9 C27 H27 126.00 no
C28 C27 H27 126.00 no
C27 C28 H28 127.00 no
N8 C28 H28 127.00 no
N6 C29 H29B 110.00 no
N6 C29 H29A 109.00 no
H29A C29 H29C 109.00 no
N6 C29 H29C 109.00 no
H29A C29 H29B 109.00 no
H29B C29 H29C 109.00 no
N9 C30 H30C 109.00 no
N9 C30 H30A 109.00 no
N9 C30 H30B 109.00 no
H30B C30 H30C 110.00 no
H30A C30 H30B 109.00 no
H30A C30 H30C 109.00 no
H32B C32 H32C 109.00 no
C31 C32 H32A 109.00 no
C31 C32 H32B 109.00 no
C31 C32 H32C 109.00 no
H32A C32 H32B 110.00 no
H32A C32 H32C 109.00 no

loop_
_geom_bond_atom_site_label_1
_geom_bond_atom_site_label_2
_geom_bond_distance
_geom_bond_publ_flag
Re1 N5 2.154(3) yes
Re1 C1 1.953(4) yes
Re1 C2 1.906(4) yes
Re1 C3 1.948(4) yes
Re1 C4 2.211(4) yes
Re1 C10 2.224(3) yes
Re2 C26 2.221(3) yes
Re2 C18 1.910(4) yes
Re2 N10 2.154(3) yes
Re2 C17 1.958(4) yes
Re2 C19 1.951(4) yes
Re2 C20 2.207(4) yes
P1 F1 1.601(3) yes
P1 F6 1.600(3) yes
P1 F3 1.599(3) yes
P1 F4 1.604(3) yes
P1 F2 1.595(3) yes
P1 F5 1.603(2) yes
P2 F10 1.607(4) yes
P2 F11 1.575(5) yes
P2 F9 1.521(6) yes
P2 F8 1.626(4) yes
P2 F7 1.535(5) yes
P2 F12 1.551(7) yes
O1 C1 1.156(5) yes
O2 C2 1.157(4) yes
O3 C3 1.150(4) yes
O4 C17 1.147(5) yes
O5 C18 1.151(4) yes
O6 C19 1.150(5) yes
N1 C4 1.368(4) yes
N1 C5 1.384(4) yes
N1 C13 1.463(5) yes
N2 C6 1.382(5) yes
N2 C7 1.464(5) yes
N2 C4 1.360(4) yes
N3 C10 1.354(4) yes
N3 C12 1.383(5) yes
N3 C9 1.468(5) yes
N4 C10 1.366(5) yes
N4 C11 1.377(5) yes
N4 C14 1.461(5) yes
N5 C15 1.142(4) yes
N6 C29 1.466(4) yes
N6 C21 1.379(4) yes
N6 C20 1.360(4) yes
N7 C22 1.390(4) yes
N7 C20 1.364(4) yes
N7 C23 1.467(4) yes
N8 C26 1.369(5) yes
N8 C25 1.466(5) yes
N8 C28 1.386(4) yes
N9 C26 1.368(4) yes
N9 C30 1.462(5) yes
N9 C27 1.384(4) yes
N10 C31 1.137(5) yes
C5 C6 1.339(6) no
C7 C8 1.520(6) no
C8 C9 1.522(5) no
C11 C12 1.339(5) no
C15 C16 1.457(5) no
C5 H5 0.9500 no
C6 H6 0.9500 no
C7 H7A 0.9900 no
C7 H7B 0.9900 no
C8 H8A 0.9900 no
C8 H8B 0.9900 no
C9 H9A 0.9900 no
C9 H9B 0.9900 no
C11 H11 0.9500 no
C12 H12 0.9500 no
C13 H13C 0.9800 no
C13 H13B 0.9800 no
C13 H13A 0.9800 no
C14 H14C 0.9800 no
C14 H14A 0.9800 no
C14 H14B 0.9800 no
C16 H16B 0.9800 no
C16 H16C 0.9800 no
C16 H16A 0.9800 no
C21 C22 1.341(5) no
C23 C24 1.521(5) no
C24 C25 1.526(5) no
C27 C28 1.331(5) no
C31 C32 1.464(6) no
C21 H21 0.9500 no
C22 H22 0.9500 no
C23 H23B 0.9900 no
C23 H23A 0.9900 no
C24 H24A 0.9900 no
C24 H24B 0.9900 no
C25 H25A 0.9900 no
C25 H25B 0.9900 no
C27 H27 0.9500 no
C28 H28 0.9500 no
C29 H29A 0.9800 no
C29 H29B 0.9800 no
C29 H29C 0.9800 no
C30 H30A 0.9800 no
C30 H30C 0.9800 no
C30 H30B 0.9800 no
C32 H32B 0.9800 no
C32 H32C 0.9800 no
C32 H32A 0.9800 no

loop_
_geom_hbond_atom_site_label_D
_geom_hbond_atom_site_label_H
_geom_hbond_atom_site_label_A
_geom_hbond_distance_DH
_geom_hbond_distance_HA
_geom_hbond_distance_DA
_geom_hbond_angle_DHA
_geom_hbond_site_symmetry_A
_geom_hbond_publ_flag
C5 H5 F11 0.9500 2.5100 3.347(6) 148.00 2_665 yes
C6 H6 F4 0.9500 2.5300 3.197(4) 127.00 2_665 yes
C9 H9B N2 0.9900 2.5700 2.950(5) 103.00 . yes
C13 H13C N5 0.9800 2.5900 3.382(5) 138.00 . yes
C13 H13C F3 0.9800 2.5000 3.283(4) 136.00 2_565 yes
C14 H14B F4 0.9800 2.4000 3.206(5) 140.00 1_545 yes
C16 H16A F7 0.9800 2.5300 3.322(6) 138.00 1_455 yes
C16 H16C F6 0.9800 2.5300 3.417(5) 150.00 . yes
C21 H21 F6 0.9500 2.4100 3.252(4) 147.00 . yes
C22 H22 F8 0.9500 2.4800 3.328(5) 149.00 . yes
C23 H23B O5 0.9900 2.5800 3.405(4) 140.00 2_656 yes
C25 H25B N7 0.9900 2.5500 2.932(5) 103.00 . yes
C27 H27 O2 0.9500 2.5600 3.242(4) 129.00 1_556 yes
C32 H32A F12 0.9800 2.4300 3.160(8) 131.00 2_666 yes
C32 H32C F9 0.9800 2.4800 3.297(8) 141.00 1_455 yes

loop_
_geom_torsion_atom_site_label_1
_geom_torsion_atom_site_label_2
_geom_torsion_atom_site_label_3
_geom_torsion_atom_site_label_4
_geom_torsion
_geom_torsion_publ_flag
N5 Re1 C4 N1 -61.3(3) no
N5 Re1 C4 N2 124.1(3) no
C1 Re1 C4 N1 37.9(3) no
C1 Re1 C4 N2 -136.7(3) no
C2 Re1 C4 N1 127.9(3) no
C2 Re1 C4 N2 -46.7(3) no
C10 Re1 C4 N1 -143.7(3) no
C10 Re1 C4 N2 41.7(3) no
N5 Re1 C10 N3 -57.9(3) no
N5 Re1 C10 N4 119.2(3) no
C2 Re1 C10 N3 121.4(4) no
C2 Re1 C10 N4 -61.5(3) no
C3 Re1 C10 N3 -149.4(3) no
C3 Re1 C10 N4 27.7(3) no
C4 Re1 C10 N3 26.3(4) no
C4 Re1 C10 N4 -156.6(3) no
C20 Re2 C26 N8 20.6(3) no
N10 Re2 C20 N6 -52.4(3) no
N10 Re2 C20 N7 136.9(3) no
C17 Re2 C20 N6 40.9(3) no
C17 Re2 C20 N7 -129.8(3) no
C18 Re2 C20 N6 129.4(3) no
C18 Re2 C20 N7 -41.3(3) no
C26 Re2 C20 N6 -139.6(3) no
C26 Re2 C20 N7 49.8(3) no
N10 Re2 C26 N8 -67.1(3) no
N10 Re2 C26 N9 113.2(3) no
C18 Re2 C26 N8 113.6(3) no
C18 Re2 C26 N9 -66.2(3) no
C19 Re2 C26 N8 -157.3(3) no
C19 Re2 C26 N9 23.0(3) no
C20 Re2 C26 N9 -159.2(3) no
C5 N1 C4 Re1 -175.7(3) no
C5 N1 C4 N2 0.1(4) no
C13 N1 C4 Re1 4.2(5) no
C13 N1 C4 N2 179.9(3) no
C4 N1 C5 C6 -0.1(4) no
C13 N1 C5 C6 180.0(3) no
C6 N2 C4 Re1 175.6(3) no
C6 N2 C4 N1 0.1(4) no
C7 N2 C4 Re1 -18.0(5) no
C7 N2 C4 N1 166.5(3) no
C4 N2 C6 C5 -0.1(4) no
C7 N2 C6 C5 -167.1(3) no
C4 N2 C7 C8 -86.5(4) no
C6 N2 C7 C8 78.8(4) no
C10 N3 C9 C8 -87.9(5) no
C12 N3 C9 C8 82.3(5) no
C9 N3 C10 N4 170.5(3) no
C12 N3 C10 Re1 177.2(3) no
C12 N3 C10 N4 -0.5(4) no
C9 N3 C12 C11 -171.6(3) no
C10 N3 C12 C11 0.0(4) no
C9 N3 C10 Re1 -11.9(6) no
C11 N4 C10 N3 0.8(4) no
C14 N4 C10 Re1 1.2(6) no
C11 N4 C10 Re1 -177.0(3) no
C10 N4 C11 C12 -0.8(4) no
C14 N4 C11 C12 -179.1(4) no
C14 N4 C10 N3 179.0(4) no
C29 N6 C20 Re2 10.6(5) no
C20 N6 C21 C22 0.3(4) no
C29 N6 C21 C22 176.8(4) no
C29 N6 C20 N7 -177.0(4) no
C21 N6 C20 Re2 -173.2(2) no
C21 N6 C20 N7 -0.7(4) no
C23 N7 C22 C21 -164.6(3) no
C20 N7 C23 C24 -85.1(4) no
C22 N7 C23 C24 76.3(4) no
C23 N7 C20 Re2 -23.7(5) no
C22 N7 C20 Re2 173.4(2) no
C22 N7 C20 N6 0.9(4) no
C23 N7 C20 N6 163.8(3) no
C20 N7 C22 C21 -0.8(4) no
C26 N8 C25 C24 -86.4(5) no
C28 N8 C26 Re2 -178.8(3) no
C28 N8 C26 N9 1.0(4) no
C25 N8 C28 C27 -170.9(3) no
C26 N8 C28 C27 -1.1(4) no
C28 N8 C25 C24 81.6(4) no
C25 N8 C26 Re2 -10.1(6) no
C25 N8 C26 N9 169.7(3) no
C26 N9 C27 C28 -0.1(4) no
C30 N9 C27 C28 176.3(3) no
C27 N9 C26 N8 -0.5(4) no
C30 N9 C26 Re2 3.2(5) no
C27 N9 C26 Re2 179.3(2) no
C30 N9 C26 N8 -176.7(3) no
N1 C5 C6 N2 0.2(5) no
N2 C7 C8 C9 60.2(4) no
C7 C8 C9 N3 68.0(4) no
N4 C11 C12 N3 0.5(4) no
N6 C21 C22 N7 0.3(4) no
N7 C23 C24 C25 58.7(4) no
C23 C24 C25 N8 67.7(4) no
N9 C27 C28 N8 0.7(4) no
